data_1555004
loop_
_publ_author_name
'Davies, Stephen G.'
'Fletcher, Ai M.'
'Frost, Aileen B.'
'Roberts, Paul M.'
'Thomson, James E.'

_publ_section_title
;
 Asymmetric Synthesis of Substituted anti-\b-Fluorophenylalanines.
;
_journal_issue 9
_journal_name_full 'Organic letters'
_journal_page_first 2254
_journal_page_last 2257
_journal_paper_doi 10.1021/acs.orglett.5b00880
_journal_volume 17
_journal_year 2015
_chemical_absolute_configuration ad
_chemical_formula_moiety 'C28 H32 F1 N1 O2'
_chemical_formula_sum 'C28 H32 F N O2'
_chemical_formula_weight 433.57
_space_group_IT_number 19
_space_group_name_Hall 'P 2ac 2ab'
_space_group_name_H-M_alt 'P 21 21 21'
_symmetry_cell_setting orthorhombic
_symmetry_space_group_name_Hall 'P 2ac 2ab'
_symmetry_space_group_name_H-M 'P 21 21 21'
_atom_sites_solution_hydrogens difmap
_atom_sites_solution_primary direct
_cell_angle_alpha 90
_cell_angle_beta 90
_cell_angle_gamma 90
_cell_formula_units_Z 4
_cell_length_a 8.03153(18)
_cell_length_b 10.6860(2)
_cell_length_c 28.3689(7)
_cell_measurement_reflns_used 0
_cell_measurement_temperature 150
_cell_measurement_theta_max 0
_cell_measurement_theta_min 0
_cell_volume 2434.76(9)
_computing_cell_refinement 'CrysAlis, (Oxford Diffraction, 2002)'
_computing_data_collection 'SuperNova, (Oxford Diffraction, 2010)'
_computing_data_reduction 'CrysAlis, (Oxford Diffraction, 2002)'
_computing_molecular_graphics 'CAMERON (Watkin et al., 1996)'
_computing_publication_material 'CRYSTALS (Betteridge et al., 2003)'
_computing_structure_refinement 'CRYSTALS (Betteridge et al., 2003)'
_computing_structure_solution 'SIR92 (Altomare et al., 1994)'
_diffrn_ambient_temperature 150
_diffrn_measured_fraction_theta_full 0.997
_diffrn_measured_fraction_theta_max 0.994
_diffrn_measurement_device Area
_diffrn_measurement_device_type 'Oxford Diffraction SuperNova'
_diffrn_measurement_method \w/2\q
_diffrn_radiation_monochromator graphite
_diffrn_radiation_type 'Cu K\a'
_diffrn_radiation_wavelength 1.54184
_diffrn_reflns_av_R_equivalents 0.026
_diffrn_reflns_limit_h_max 6
_diffrn_reflns_limit_h_min -10
_diffrn_reflns_limit_k_max 13
_diffrn_reflns_limit_k_min -12
_diffrn_reflns_limit_l_max 34
_diffrn_reflns_limit_l_min -35
_diffrn_reflns_number 11802
_diffrn_reflns_theta_full 74.966
_diffrn_reflns_theta_max 76.496
_diffrn_reflns_theta_min 4.421
_diffrn_standards_number 0
_exptl_absorpt_coefficient_mu 0.627
_exptl_absorpt_correction_type none
_exptl_crystal_colour colourless
_exptl_crystal_density_diffrn 1.183
_exptl_crystal_density_method 'not measured'
_exptl_crystal_description block
_exptl_crystal_F_000 928
_exptl_crystal_size_max 0.240
_exptl_crystal_size_mid 0.230
_exptl_crystal_size_min 0.230
_refine_diff_density_max 0.18
_refine_diff_density_min -0.18
_refine_ls_abs_structure_details 'Flack (1983), 2139 Friedel-pairs'
_refine_ls_abs_structure_Flack -0.11(11)
_refine_ls_extinction_method None
_refine_ls_goodness_of_fit_ref 1.0054
_refine_ls_hydrogen_treatment constr
_refine_ls_matrix_type full
_refine_ls_number_parameters 290
_refine_ls_number_reflns 5030
_refine_ls_number_restraints 0
_refine_ls_R_factor_all 0.0328
_refine_ls_R_factor_gt 0.0318
_refine_ls_shift/su_max 0.0006477
_refine_ls_shift/su_mean 0.0000516
_refine_ls_structure_factor_coef Fsqd
_refine_ls_weighting_details
;
 Method= Modified Sheldrick 
 w=1/[\s^2^(F^2^) + ( 0.04P)^2^ + 0.26P] 
 ,where P=(max(Fo^2^,0) + 2Fc^2^)/3 
;
_refine_ls_weighting_scheme calc
_refine_ls_wR_factor_all 0.0801
_refine_ls_wR_factor_gt 0.0793
_refine_ls_wR_factor_ref 0.0801
_reflns_limit_h_max 10
_reflns_limit_h_min -10
_reflns_limit_k_max 13
_reflns_limit_k_min 0
_reflns_limit_l_max 35
_reflns_limit_l_min 0
_reflns_number_gt 4880
_reflns_number_total 5050
_reflns_threshold_expression I>2.0\s(I)
_oxford_diffrn_Wilson_B_factor 2.66
_oxford_diffrn_Wilson_scale 0.03
_oxford_refine_ls_r_factor_ref 0.0328
_oxford_refine_ls_scale 5.68(8)
_oxford_reflns_number_all 5030
_oxford_reflns_threshold_expression_ref I>-3.0\s(I)
_cod_data_source_file ol5b00880_si_002.cif
_cod_data_source_block 8
_cod_original_cell_volume 2434.77(10)
_cod_original_formula_sum 'C28 H32 F1 N1 O2'
_cod_database_code 1555004

loop_
_symmetry_equiv_pos_as_xyz
x,y,z
x+1/2,-y+1/2,-z
-x,y+1/2,-z+1/2
-x+1/2,-y,z+1/2

loop_
_atom_site_label
_atom_site_type_symbol
_atom_site_fract_x
_atom_site_fract_y
_atom_site_fract_z
_atom_site_U_iso_or_equiv
_atom_site_occupancy
_atom_site_adp_type
_atom_site_refinement_flags_posn
F1 F 1.16374(9) 0.63700(8) 0.36880(3) 0.0388 1.0000 Uani .
C2 C 1.02452(15) 0.55523(11) 0.36906(4) 0.0256 1.0000 Uani .
C3 C 1.04351(15) 0.46633(11) 0.40965(4) 0.0241 1.0000 Uani .
C4 C 0.97707(16) 0.49023(12) 0.45407(4) 0.0287 1.0000 Uani .
C5 C 1.00540(19) 0.40808(13) 0.49101(5) 0.0359 1.0000 Uani .
C6 C 1.1021(2) 0.30210(13) 0.48434(5) 0.0412 1.0000 Uani .
C7 C 1.1683(2) 0.27755(13) 0.44012(6) 0.0418 1.0000 Uani .
C8 C 1.13926(18) 0.35921(12) 0.40305(5) 0.0331 1.0000 Uani .
C9 C 0.87137(14) 0.64027(10) 0.36927(4) 0.0215 1.0000 Uani .
N10 N 0.71848(12) 0.56713(9) 0.36868(3) 0.0229 1.0000 Uani .
C11 C 0.56877(15) 0.63013(12) 0.38791(4) 0.0263 1.0000 Uani .
C12 C 0.57914(14) 0.63732(12) 0.44132(4) 0.0252 1.0000 Uani .
C13 C 0.65149(16) 0.73719(12) 0.46521(5) 0.0303 1.0000 Uani .
C14 C 0.66605(18) 0.73606(14) 0.51416(5) 0.0367 1.0000 Uani .
C15 C 0.60384(19) 0.63634(15) 0.53995(5) 0.0399 1.0000 Uani .
C16 C 0.5276(2) 0.53783(14) 0.51674(5) 0.0388 1.0000 Uani .
C17 C 0.51663(17) 0.53778(12) 0.46776(5) 0.0313 1.0000 Uani .
C18 C 0.52784(18) 0.75607(14) 0.36462(5) 0.0380 1.0000 Uani .
C19 C 0.68437(17) 0.49751(13) 0.32542(4) 0.0313 1.0000 Uani .
C20 C 0.60316(15) 0.37192(12) 0.33445(4) 0.0277 1.0000 Uani .
C21 C 0.49595(17) 0.32254(13) 0.30058(5) 0.0351 1.0000 Uani .
C22 C 0.4285(2) 0.20374(15) 0.30608(6) 0.0442 1.0000 Uani .
C23 C 0.46746(19) 0.13316(14) 0.34523(6) 0.0421 1.0000 Uani .
C24 C 0.57469(19) 0.18130(13) 0.37920(6) 0.0378 1.0000 Uani .
C25 C 0.64129(17) 0.30052(12) 0.37396(5) 0.0316 1.0000 Uani .
C26 C 0.89479(14) 0.73162(11) 0.32773(4) 0.0232 1.0000 Uani .
O27 O 0.92413(11) 0.84773(7) 0.34309(3) 0.0247 1.0000 Uani .
C28 C 0.97753(16) 0.94756(11) 0.30985(4) 0.0277 1.0000 Uani .
C29 C 1.14026(18) 0.90862(13) 0.28727(5) 0.0337 1.0000 Uani .
C30 C 1.0025(2) 1.05899(12) 0.34237(5) 0.0378 1.0000 Uani .
C31 C 0.8420(2) 0.97448(14) 0.27400(6) 0.0405 1.0000 Uani .
O32 O 0.89073(12) 0.69950(8) 0.28691(3) 0.0308 1.0000 Uani .
H21 H 1.0297 0.5074 0.3391 0.0289 1.0000 Uiso R
H41 H 0.9063 0.5658 0.4581 0.0338 1.0000 Uiso R
H51 H 0.9563 0.4233 0.5224 0.0450 1.0000 Uiso R
H61 H 1.1218 0.2460 0.5108 0.0500 1.0000 Uiso R
H71 H 1.2398 0.2020 0.4348 0.0526 1.0000 Uiso R
H81 H 1.1886 0.3432 0.3722 0.0391 1.0000 Uiso R
H91 H 0.8731 0.6889 0.3997 0.0244 1.0000 Uiso R
H111 H 0.4744 0.5704 0.3812 0.0331 1.0000 Uiso R
H131 H 0.6951 0.8071 0.4470 0.0376 1.0000 Uiso R
H141 H 0.7204 0.8056 0.5315 0.0454 1.0000 Uiso R
H151 H 0.6113 0.6385 0.5750 0.0473 1.0000 Uiso R
H161 H 0.4813 0.4692 0.5347 0.0473 1.0000 Uiso R
H171 H 0.4626 0.4678 0.4506 0.0376 1.0000 Uiso R
H182 H 0.4155 0.7872 0.3771 0.0565 1.0000 Uiso R
H183 H 0.6172 0.8205 0.3723 0.0564 1.0000 Uiso R
H181 H 0.5227 0.7420 0.3299 0.0576 1.0000 Uiso R
H192 H 0.7920 0.4836 0.3081 0.0371 1.0000 Uiso R
H191 H 0.6083 0.5505 0.3034 0.0372 1.0000 Uiso R
H211 H 0.4686 0.3745 0.2730 0.0438 1.0000 Uiso R
H221 H 0.3518 0.1692 0.2823 0.0557 1.0000 Uiso R
H231 H 0.4173 0.0497 0.3496 0.0509 1.0000 Uiso R
H241 H 0.6065 0.1315 0.4071 0.0480 1.0000 Uiso R
H251 H 0.7156 0.3355 0.3983 0.0389 1.0000 Uiso R
H291 H 1.1876 0.9794 0.2702 0.0510 1.0000 Uiso R
H293 H 1.2194 0.8834 0.3117 0.0513 1.0000 Uiso R
H292 H 1.1256 0.8388 0.2644 0.0511 1.0000 Uiso R
H302 H 1.0331 1.1309 0.3224 0.0570 1.0000 Uiso R
H301 H 1.0935 1.0393 0.3656 0.0570 1.0000 Uiso R
H303 H 0.8958 1.0756 0.3598 0.0577 1.0000 Uiso R
H312 H 0.8716 1.0487 0.2557 0.0613 1.0000 Uiso R
H313 H 0.7378 0.9885 0.2908 0.0613 1.0000 Uiso R
H311 H 0.8289 0.9024 0.2527 0.0615 1.0000 Uiso R

loop_
_atom_site_aniso_label
_atom_site_aniso_U_11
_atom_site_aniso_U_22
_atom_site_aniso_U_33
_atom_site_aniso_U_23
_atom_site_aniso_U_13
_atom_site_aniso_U_12
F1 0.0207(3) 0.0424(4) 0.0533(5) 0.0164(4) 0.0050(3) -0.0041(3)
C2 0.0235(5) 0.0275(6) 0.0257(6) 0.0003(5) 0.0035(5) -0.0006(5)
C3 0.0219(5) 0.0230(5) 0.0273(6) 0.0007(4) -0.0019(4) -0.0016(4)
C4 0.0278(6) 0.0302(6) 0.0282(6) 0.0032(5) 0.0011(5) 0.0027(5)
C5 0.0382(7) 0.0392(7) 0.0302(6) 0.0080(5) 0.0019(6) 0.0020(6)
C6 0.0509(8) 0.0318(7) 0.0408(7) 0.0119(6) -0.0056(7) 0.0025(6)
C7 0.0489(9) 0.0273(6) 0.0493(8) 0.0029(6) -0.0021(7) 0.0099(6)
C8 0.0351(7) 0.0273(6) 0.0368(7) -0.0031(5) 0.0018(5) 0.0023(5)
C9 0.0222(5) 0.0221(5) 0.0202(5) 0.0007(4) 0.0007(4) -0.0019(4)
N10 0.0228(5) 0.0243(5) 0.0216(5) -0.0005(4) -0.0005(4) -0.0059(4)
C11 0.0196(5) 0.0281(5) 0.0313(6) 0.0040(5) -0.0013(4) -0.0023(5)
C12 0.0190(5) 0.0254(5) 0.0312(6) 0.0005(5) 0.0039(4) 0.0029(4)
C13 0.0251(6) 0.0282(6) 0.0375(7) -0.0034(5) 0.0067(5) -0.0005(5)
C14 0.0320(7) 0.0400(7) 0.0383(7) -0.0134(6) 0.0027(6) 0.0028(6)
C15 0.0432(7) 0.0470(8) 0.0296(6) -0.0041(6) 0.0060(6) 0.0123(7)
C16 0.0474(8) 0.0349(7) 0.0340(7) 0.0052(6) 0.0094(6) 0.0053(6)
C17 0.0328(6) 0.0269(6) 0.0340(6) 0.0005(5) 0.0048(5) -0.0011(5)
C18 0.0276(6) 0.0393(7) 0.0470(8) 0.0132(6) -0.0003(6) 0.0040(6)
C19 0.0379(7) 0.0338(6) 0.0221(5) -0.0001(5) -0.0016(5) -0.0135(6)
C20 0.0254(6) 0.0284(6) 0.0294(6) -0.0050(5) 0.0023(5) -0.0063(5)
C21 0.0301(6) 0.0394(7) 0.0359(7) -0.0062(6) -0.0043(5) -0.0067(6)
C22 0.0373(7) 0.0436(8) 0.0516(9) -0.0142(7) -0.0039(7) -0.0148(6)
C23 0.0364(7) 0.0295(6) 0.0604(9) -0.0090(7) 0.0091(7) -0.0124(6)
C24 0.0386(7) 0.0293(6) 0.0455(8) 0.0015(6) 0.0089(6) -0.0033(6)
C25 0.0328(6) 0.0315(6) 0.0304(6) -0.0017(5) 0.0007(5) -0.0078(5)
C26 0.0216(5) 0.0236(5) 0.0243(5) 0.0015(4) 0.0005(4) -0.0038(4)
O27 0.0283(4) 0.0220(4) 0.0237(4) 0.0014(3) 0.0027(3) -0.0048(3)
C28 0.0308(6) 0.0237(5) 0.0284(6) 0.0055(5) 0.0008(5) -0.0058(5)
C29 0.0328(6) 0.0366(7) 0.0315(6) 0.0034(5) 0.0064(5) -0.0104(6)
C30 0.0451(8) 0.0253(6) 0.0430(7) 0.0002(5) 0.0058(6) -0.0076(6)
C31 0.0407(8) 0.0371(7) 0.0438(8) 0.0135(6) -0.0095(6) -0.0030(6)
O32 0.0412(5) 0.0301(4) 0.0212(4) 0.0003(3) 0.0016(4) -0.0091(4)

loop_
_atom_type_symbol
_atom_type_scat_dispersion_real
_atom_type_scat_dispersion_imag
_atom_type_scat_Cromer_Mann_a1
_atom_type_scat_Cromer_Mann_b1
_atom_type_scat_Cromer_Mann_a2
_atom_type_scat_Cromer_Mann_b2
_atom_type_scat_Cromer_Mann_a3
_atom_type_scat_Cromer_Mann_b3
_atom_type_scat_Cromer_Mann_a4
_atom_type_scat_Cromer_Mann_b4
_atom_type_scat_Cromer_Mann_c
_atom_type_scat_source
C 0.0181 0.0091 2.3100 20.8439 1.0200 10.2075 1.5886 0.5687 0.8650 51.6512 0.2156 'International Tables Vol C 4.2.6.8 and 6.1.1.4'
H 0.0000 0.0000 0.4930 10.5109 0.3229 26.1257 0.1402 3.1424 0.0408 57.7998 0.0030 'International Tables Vol C 4.2.6.8 and 6.1.1.4'
N 0.0311 0.0180 12.2126 0.0057 3.1322 9.8933 2.0125 28.9975 1.1663 0.5826 -11.5290 'International Tables Vol C 4.2.6.8 and 6.1.1.4'
O 0.0492 0.0322 3.0485 13.2771 2.2868 5.7011 1.5463 0.3239 0.8670 32.9089 0.2508 'International Tables Vol C 4.2.6.8 and 6.1.1.4'
F 0.0727 0.0534 3.5392 10.2825 2.6412 4.2944 1.5170 0.2615 1.0243 26.1476 0.2776 'International Tables Vol C 4.2.6.8 and 6.1.1.4'

loop_
_geom_angle_atom_site_label_1
_geom_angle_atom_site_label_2
_geom_angle_atom_site_label_3
_geom_angle
_geom_angle_publ_flag
F1 C2 C3 108.29(10) yes
F1 C2 C9 105.54(9) yes
C3 C2 C9 117.07(10) yes
F1 C2 H21 106.2 no
C3 C2 H21 109.1 no
C9 C2 H21 110.0 no
C2 C3 C4 122.65(11) yes
C2 C3 C8 118.27(11) yes
C4 C3 C8 118.98(11) yes
C3 C4 C5 120.36(12) yes
C3 C4 H41 118.1 no
C5 C4 H41 121.5 no
C4 C5 C6 120.42(13) yes
C4 C5 H51 120.8 no
C6 C5 H51 118.8 no
C5 C6 C7 119.51(13) yes
C5 C6 H61 119.3 no
C7 C6 H61 121.2 no
C6 C7 C8 120.15(13) yes
C6 C7 H71 120.5 no
C8 C7 H71 119.3 no
C3 C8 C7 120.57(13) yes
C3 C8 H81 119.3 no
C7 C8 H81 120.1 no
C2 C9 N10 111.06(9) yes
C2 C9 C26 105.98(9) yes
N10 C9 C26 115.73(9) yes
C2 C9 H91 107.4 no
N10 C9 H91 107.4 no
C26 C9 H91 109.0 no
C9 N10 C11 115.87(9) yes
C9 N10 C19 116.18(10) yes
C11 N10 C19 112.85(10) yes
N10 C11 C12 110.21(10) yes
N10 C11 C18 114.44(10) yes
C12 C11 C18 113.37(11) yes
N10 C11 H111 104.6 no
C12 C11 H111 105.2 no
C18 C11 H111 108.2 no
C11 C12 C13 123.19(11) yes
C11 C12 C17 118.55(11) yes
C13 C12 C17 118.24(12) yes
C12 C13 C14 120.92(12) yes
C12 C13 H131 118.7 no
C14 C13 H131 120.4 no
C13 C14 C15 120.16(13) yes
C13 C14 H141 121.6 no
C15 C14 H141 118.2 no
C14 C15 C16 119.54(13) yes
C14 C15 H151 119.2 no
C16 C15 H151 121.3 no
C15 C16 C17 120.20(14) yes
C15 C16 H161 119.8 no
C17 C16 H161 120.0 no
C12 C17 C16 120.89(13) yes
C12 C17 H171 117.9 no
C16 C17 H171 121.2 no
C11 C18 H182 108.9 no
C11 C18 H183 110.5 no
H182 C18 H183 109.1 no
C11 C18 H181 107.6 no
H182 C18 H181 110.8 no
H183 C18 H181 110.0 no
N10 C19 C20 112.96(10) yes
N10 C19 H192 108.9 no
C20 C19 H192 108.8 no
N10 C19 H191 109.7 no
C20 C19 H191 109.3 no
H192 C19 H191 107.0 no
C19 C20 C21 119.01(12) yes
C19 C20 C25 121.88(11) yes
C21 C20 C25 118.96(12) yes
C20 C21 C22 120.62(14) yes
C20 C21 H211 118.2 no
C22 C21 H211 121.2 no
C21 C22 C23 120.13(14) yes
C21 C22 H221 120.6 no
C23 C22 H221 119.3 no
C22 C23 C24 119.76(13) yes
C22 C23 H231 120.3 no
C24 C23 H231 120.0 no
C23 C24 C25 120.21(14) yes
C23 C24 H241 121.1 no
C25 C24 H241 118.7 no
C20 C25 C24 120.31(13) yes
C20 C25 H251 119.3 no
C24 C25 H251 120.4 no
C9 C26 O27 111.12(9) yes
C9 C26 O32 123.32(10) yes
O27 C26 O32 125.54(11) yes
C26 O27 C28 120.68(9) yes
O27 C28 C29 108.67(10) yes
O27 C28 C30 102.43(10) yes
C29 C28 C30 111.00(11) yes
O27 C28 C31 110.75(10) yes
C29 C28 C31 112.83(11) yes
C30 C28 C31 110.66(12) yes
C28 C29 H291 109.5 no
C28 C29 H293 109.7 no
H291 C29 H293 108.2 no
C28 C29 H292 112.3 no
H291 C29 H292 107.7 no
H293 C29 H292 109.4 no
C28 C30 H302 107.2 no
C28 C30 H301 109.3 no
H302 C30 H301 111.0 no
C28 C30 H303 109.0 no
H302 C30 H303 110.9 no
H301 C30 H303 109.5 no
C28 C31 H312 109.6 no
C28 C31 H313 108.6 no
H312 C31 H313 110.0 no
C28 C31 H311 109.8 no
H312 C31 H311 109.7 no
H313 C31 H311 109.1 no

loop_
_geom_bond_atom_site_label_1
_geom_bond_atom_site_label_2
_geom_bond_distance
_geom_bond_publ_flag
F1 C2 1.4191(14) yes
C2 C3 1.5005(16) yes
C2 C9 1.5293(16) yes
C2 H21 0.993 no
C3 C4 1.3922(17) yes
C3 C8 1.3917(17) yes
C4 C5 1.3857(18) yes
C4 H41 0.995 no
C5 C6 1.386(2) yes
C5 H51 0.987 no
C6 C7 1.388(2) yes
C6 H61 0.975 no
C7 C8 1.386(2) yes
C7 H71 1.002 no
C8 H81 0.976 no
C9 N10 1.4557(14) yes
C9 C26 1.5417(15) yes
C9 H91 1.007 no
N10 C11 1.4820(15) yes
N10 C19 1.4610(15) yes
C11 C12 1.5194(17) yes
C11 C18 1.5348(18) yes
C11 H111 1.009 no
C12 C13 1.3915(18) yes
C12 C17 1.3950(17) yes
C13 C14 1.394(2) yes
C13 H131 0.974 no
C14 C15 1.386(2) yes
C14 H141 0.991 no
C15 C16 1.384(2) yes
C15 H151 0.996 no
C16 C17 1.3924(19) yes
C16 H161 0.967 no
C17 H171 0.993 no
C18 H182 1.025 no
C18 H183 1.018 no
C18 H181 0.999 no
C19 C20 1.5140(17) yes
C19 H192 1.005 no
C19 H191 1.041 no
C20 C21 1.3941(18) yes
C20 C25 1.3900(18) yes
C21 C22 1.389(2) yes
C21 H211 0.984 no
C22 C23 1.379(2) yes
C22 H221 0.986 no
C23 C24 1.391(2) yes
C23 H231 0.986 no
C24 C25 1.3897(18) yes
C24 H241 0.987 no
C25 H251 0.986 no
C26 O27 1.3359(14) yes
C26 O32 1.2082(15) yes
O27 C28 1.4871(14) yes
C28 C29 1.5138(19) yes
C28 C30 1.5196(18) yes
C28 C31 1.5169(19) yes
C29 H291 0.975 no
C29 H293 0.978 no
C29 H292 0.995 no
C30 H302 0.986 no
C30 H301 1.007 no
C30 H303 1.006 no
C31 H312 0.977 no
C31 H313 0.974 no
C31 H311 0.984 no
